data_4130353
loop_
_publ_author_name
'Liu, Jiang'
'Chen, Yan-Cong'
'Liu, Jun-Liang'
'Vieru, Veacheslav'
'Ungur, Liviu'
'Jia, Jian-Hua'
'Chibotaru, Liviu F.'
'Lan, Yanhua'
'Wernsdorfer, Wolfgang'
'Gao, Song'
'Chen, Xiao-Ming'
'Tong, Ming-Liang'

_publ_section_title
;
 A Stable Pentagonal Bipyramidal Dy(III) Single-Ion Magnet with a Record
 Magnetization Reversal Barrier over 1000 K.
;
_journal_issue 16
_journal_name_full 'Journal of the American Chemical Society'
_journal_page_first 5441
_journal_page_last 5450
_journal_paper_doi 10.1021/jacs.6b02638
_journal_volume 138
_journal_year 2016
_chemical_formula_sum 'C28 H28 Cl Dy N4 O2'
_chemical_formula_weight 650.49
_space_group_IT_number 20
_space_group_name_Hall 'C 2c 2'
_space_group_name_H-M_alt 'C 2 2 21'
_symmetry_cell_setting orthorhombic
_symmetry_space_group_name_H-M 'C 2 2 21'
_atom_sites_solution_hydrogens geom
_atom_sites_solution_primary direct
_atom_sites_solution_secondary difmap
_audit_creation_method SHELXL-97
_cell_angle_alpha 90.00
_cell_angle_beta 90.00
_cell_angle_gamma 90.00
_cell_formula_units_Z 4
_cell_length_a 8.7031(5)
_cell_length_b 17.1806(9)
_cell_length_c 16.9926(12)
_cell_measurement_reflns_used 6202
_cell_measurement_temperature 150(2)
_cell_measurement_theta_max 27.515
_cell_measurement_theta_min 3.375
_cell_volume 2540.8(3)
_computing_structure_refinement 'SHELXL-97 (Sheldrick, 1997)'
_computing_structure_solution 'SHELXS-97 (Sheldrick, 1990)'
_diffrn_ambient_temperature 150(2)
_diffrn_measured_fraction_theta_full 0.978
_diffrn_measured_fraction_theta_max 0.978
_diffrn_radiation_monochromator graphite
_diffrn_radiation_source 'fine-focus sealed tube'
_diffrn_radiation_type MoK\a
_diffrn_radiation_wavelength 0.71073
_diffrn_reflns_av_R_equivalents 0.0612
_diffrn_reflns_av_sigmaI/netI 0.0756
_diffrn_reflns_limit_h_max 11
_diffrn_reflns_limit_h_min -11
_diffrn_reflns_limit_k_max 16
_diffrn_reflns_limit_k_min -21
_diffrn_reflns_limit_l_max 18
_diffrn_reflns_limit_l_min -22
_diffrn_reflns_number 7078
_diffrn_reflns_theta_full 27.48
_diffrn_reflns_theta_max 27.48
_diffrn_reflns_theta_min 3.37
_exptl_absorpt_coefficient_mu 3.079
_exptl_absorpt_correction_T_max 0.8867
_exptl_absorpt_correction_T_min 0.7482
_exptl_absorpt_correction_type multi-scan
_exptl_crystal_colour colorless
_exptl_crystal_density_diffrn 1.701
_exptl_crystal_density_method 'not measured'
_exptl_crystal_description plate
_exptl_crystal_F_000 1292
_exptl_crystal_size_max 0.10
_exptl_crystal_size_mid 0.06
_exptl_crystal_size_min 0.04
_refine_diff_density_max 1.058
_refine_diff_density_min -1.421
_refine_diff_density_rms 0.144
_refine_ls_abs_structure_details 'Flack H D (1983), Acta Cryst. A39, 876-881'
_refine_ls_abs_structure_Flack 0.00
_refine_ls_extinction_method none
_refine_ls_goodness_of_fit_ref 1.042
_refine_ls_hydrogen_treatment constr
_refine_ls_matrix_type full
_refine_ls_number_parameters 164
_refine_ls_number_reflns 2805
_refine_ls_number_restraints 0
_refine_ls_restrained_S_all 1.042
_refine_ls_R_factor_all 0.0478
_refine_ls_R_factor_gt 0.0383
_refine_ls_shift/su_max 0.000
_refine_ls_shift/su_mean 0.000
_refine_ls_structure_factor_coef Fsqd
_refine_ls_weighting_details 'calc w=1/[\s^2^(Fo^2^)+(0.0102P)^2^+1.6667P] where P=(Fo^2^+2Fc^2^)/3'
_refine_ls_weighting_scheme calc
_refine_ls_wR_factor_gt 0.0653
_refine_ls_wR_factor_ref 0.0686
_reflns_number_gt 2465
_reflns_number_total 2805
_reflns_threshold_expression >2sigma(I)
_cod_data_source_file ja6b02638_si_002.cif
_cod_data_source_block dym
_cod_original_sg_symbol_H-M C222(1)
_cod_database_code 4130353

loop_
_symmetry_equiv_pos_as_xyz
'x, y, z'
'-x, -y, z+1/2'
'-x, y, -z+1/2'
'x, -y, -z'
'x+1/2, y+1/2, z'
'-x+1/2, -y+1/2, z+1/2'
'-x+1/2, y+1/2, -z+1/2'
'x+1/2, -y+1/2, -z'

loop_
_atom_site_label
_atom_site_type_symbol
_atom_site_fract_x
_atom_site_fract_y
_atom_site_fract_z
_atom_site_U_iso_or_equiv
_atom_site_adp_type
_atom_site_occupancy
_atom_site_symmetry_multiplicity
_atom_site_calc_flag
_atom_site_refinement_flags
Dy1 Dy 0.5000 0.007389(16) 0.2500 0.01543(9) Uani 1 2 d S
Cl1 Cl 0.5000 -0.14871(9) 0.2500 0.0325(4) Uani 1 2 d S
O1 O 0.5971(4) 0.0355(2) 0.1361(2) 0.0211(9) Uani 1 1 d .
N1 N 0.6622(5) 0.1309(3) 0.2763(3) 0.0180(11) Uani 1 1 d .
N2 N 0.7549(5) -0.0186(3) 0.3229(3) 0.0216(11) Uani 1 1 d .
C1 C 0.8280(7) -0.0869(4) 0.3284(4) 0.0283(15) Uani 1 1 d .
H1 H 0.7820 -0.1311 0.3045 0.034 Uiso 1 1 calc R
C2 C 0.9663(7) -0.0970(4) 0.3669(4) 0.0302(18) Uani 1 1 d .
H2 H 1.0159 -0.1463 0.3676 0.036 Uiso 1 1 calc R
C3 C 1.0307(7) -0.0332(4) 0.4043(4) 0.0315(18) Uani 1 1 d .
H3 H 1.1245 -0.0380 0.4325 0.038 Uiso 1 1 calc R
C4 C 0.9564(6) 0.0364(4) 0.3998(4) 0.0261(15) Uani 1 1 d .
H4 H 0.9999 0.0810 0.4244 0.031 Uiso 1 1 calc R
C5 C 0.8176(6) 0.0432(3) 0.3598(3) 0.0186(12) Uani 1 1 d .
C6 C 0.7344(8) 0.1198(4) 0.3562(5) 0.0194(17) Uani 1 1 d .
H6A H 0.8075 0.1627 0.3666 0.023 Uiso 1 1 calc R
H6B H 0.6537 0.1212 0.3972 0.023 Uiso 1 1 calc R
C7 C 0.5657(6) 0.2026(3) 0.2806(3) 0.0194(13) Uani 1 1 d .
H7A H 0.6317 0.2488 0.2718 0.023 Uiso 1 1 calc R
H7B H 0.5211 0.2069 0.3341 0.023 Uiso 1 1 calc R
C8 C 0.7896(6) 0.1398(4) 0.2189(3) 0.0200(13) Uani 1 1 d .
H8A H 0.8540 0.0923 0.2212 0.024 Uiso 1 1 calc R
H8B H 0.8545 0.1840 0.2359 0.024 Uiso 1 1 calc R
C9 C 0.7436(8) 0.1530(4) 0.1351(5) 0.0204(16) Uani 1 1 d .
C10 C 0.7987(7) 0.2163(4) 0.0918(4) 0.0246(14) Uani 1 1 d .
H10 H 0.8607 0.2543 0.1173 0.030 Uiso 1 1 calc R
C11 C 0.7652(7) 0.2248(4) 0.0132(4) 0.0296(15) Uani 1 1 d .
H11 H 0.8052 0.2678 -0.0153 0.036 Uiso 1 1 calc R
C12 C 0.6740(7) 0.1712(4) -0.0240(4) 0.0273(15) Uani 1 1 d .
H12 H 0.6491 0.1779 -0.0780 0.033 Uiso 1 1 calc R
C13 C 0.6177(6) 0.1073(3) 0.0166(3) 0.0216(14) Uani 1 1 d .
H13 H 0.5556 0.0704 -0.0103 0.026 Uiso 1 1 calc R
C14 C 0.6506(6) 0.0961(3) 0.0958(4) 0.0214(13) Uani 1 1 d .

loop_
_atom_site_aniso_label
_atom_site_aniso_U_11
_atom_site_aniso_U_22
_atom_site_aniso_U_33
_atom_site_aniso_U_23
_atom_site_aniso_U_13
_atom_site_aniso_U_12
Dy1 0.01899(14) 0.00980(15) 0.01750(15) 0.000 -0.0004(3) 0.000
Cl1 0.0383(10) 0.0154(8) 0.0437(12) 0.000 -0.016(2) 0.000
O1 0.024(2) 0.019(2) 0.021(2) 0.0004(17) -0.0003(18) -0.0047(16)
N1 0.024(2) 0.013(2) 0.017(3) 0.0040(16) 0.0062(19) 0.000(2)
N2 0.024(2) 0.025(3) 0.016(2) -0.002(2) -0.002(2) -0.002(2)
C1 0.033(4) 0.021(4) 0.031(4) -0.004(3) -0.001(3) 0.003(3)
C2 0.027(5) 0.026(3) 0.038(4) 0.001(2) -0.003(3) 0.009(3)
C3 0.024(5) 0.038(4) 0.033(3) 0.007(3) -0.006(3) 0.002(3)
C4 0.026(4) 0.025(3) 0.027(3) 0.004(2) 0.001(2) -0.008(2)
C5 0.022(3) 0.020(3) 0.014(3) 0.003(2) 0.004(3) -0.005(2)
C6 0.021(3) 0.014(4) 0.023(4) 0.000(3) -0.005(3) 0.001(3)
C7 0.022(3) 0.009(3) 0.027(3) -0.004(2) -0.002(2) -0.002(2)
C8 0.015(3) 0.021(3) 0.023(3) 0.000(2) 0.001(2) 0.002(2)
C9 0.018(3) 0.018(4) 0.025(4) -0.003(3) 0.004(3) 0.007(3)
C10 0.028(3) 0.021(3) 0.025(4) -0.003(3) 0.004(3) -0.002(3)
C11 0.033(3) 0.027(4) 0.028(4) 0.003(3) 0.010(3) -0.001(3)
C12 0.030(3) 0.031(4) 0.020(3) 0.002(3) 0.001(3) 0.011(3)
C13 0.023(3) 0.020(3) 0.022(4) -0.002(2) -0.002(3) 0.004(2)
C14 0.018(3) 0.022(3) 0.024(3) -0.003(2) 0.005(3) 0.001(2)

loop_
_atom_type_symbol
_atom_type_description
_atom_type_scat_dispersion_real
_atom_type_scat_dispersion_imag
_atom_type_scat_source
C C 0.0033 0.0016 'International Tables Vol C Tables 4.2.6.8 and 6.1.1.4'
H H 0.0000 0.0000 'International Tables Vol C Tables 4.2.6.8 and 6.1.1.4'
N N 0.0061 0.0033 'International Tables Vol C Tables 4.2.6.8 and 6.1.1.4'
O O 0.0106 0.0060 'International Tables Vol C Tables 4.2.6.8 and 6.1.1.4'
Cl Cl 0.1484 0.1585 'International Tables Vol C Tables 4.2.6.8 and 6.1.1.4'
Dy Dy -0.1892 4.4098 'International Tables Vol C Tables 4.2.6.8 and 6.1.1.4'

loop_
_geom_angle_atom_site_label_1
_geom_angle_atom_site_label_2
_geom_angle_atom_site_label_3
_geom_angle
_geom_angle_site_symmetry_1
_geom_angle_site_symmetry_3
O1 Dy1 O1 154.3(2) . 3_655
O1 Dy1 N2 86.85(14) . 3_655
O1 Dy1 N2 97.59(14) 3_655 3_655
O1 Dy1 N2 97.59(14) . .
O1 Dy1 N2 86.85(14) 3_655 .
N2 Dy1 N2 160.0(2) 3_655 .
O1 Dy1 N1 76.05(14) . .
O1 Dy1 N1 82.87(14) 3_655 .
N2 Dy1 N1 133.96(15) 3_655 .
N2 Dy1 N1 65.80(15) . .
O1 Dy1 N1 82.87(14) . 3_655
O1 Dy1 N1 76.05(14) 3_655 3_655
N2 Dy1 N1 65.80(15) 3_655 3_655
N2 Dy1 N1 133.96(15) . 3_655
N1 Dy1 N1 69.8(2) . 3_655
O1 Dy1 Cl1 102.86(11) . .
O1 Dy1 Cl1 102.86(11) 3_655 .
N2 Dy1 Cl1 80.02(11) 3_655 .
N2 Dy1 Cl1 80.02(11) . .
N1 Dy1 Cl1 145.10(10) . .
N1 Dy1 Cl1 145.10(10) 3_655 .
C14 O1 Dy1 140.4(4) . .
C8 N1 C7 111.6(4) . .
C8 N1 C6 107.0(4) . .
C7 N1 C6 107.1(4) . .
C8 N1 Dy1 112.2(3) . .
C7 N1 Dy1 112.3(3) . .
C6 N1 Dy1 106.2(4) . .
C1 N2 C5 117.7(5) . .
C1 N2 Dy1 126.5(4) . .
C5 N2 Dy1 115.8(4) . .
N2 C1 C2 123.9(6) . .
N2 C1 H1 118.0 . .
C2 C1 H1 118.0 . .
C1 C2 C3 118.1(6) . .
C1 C2 H2 121.0 . .
C3 C2 H2 121.0 . .
C4 C3 C2 118.5(5) . .
C4 C3 H3 120.7 . .
C2 C3 H3 120.7 . .
C3 C4 C5 120.9(6) . .
C3 C4 H4 119.6 . .
C5 C4 H4 119.6 . .
N2 C5 C4 120.8(6) . .
N2 C5 C6 118.4(5) . .
C4 C5 C6 120.8(5) . .
C5 C6 N1 110.4(5) . .
C5 C6 H6A 109.6 . .
N1 C6 H6A 109.6 . .
C5 C6 H6B 109.6 . .
N1 C6 H6B 109.6 . .
H6A C6 H6B 108.1 . .
N1 C7 C7 112.5(3) . 3_655
N1 C7 H7A 109.1 . .
C7 C7 H7A 109.1 3_655 .
N1 C7 H7B 109.1 . .
C7 C7 H7B 109.1 3_655 .
H7A C7 H7B 107.8 . .
N1 C8 C9 116.1(5) . .
N1 C8 H8A 108.3 . .
C9 C8 H8A 108.3 . .
N1 C8 H8B 108.3 . .
C9 C8 H8B 108.3 . .
H8A C8 H8B 107.4 . .
C10 C9 C14 118.6(7) . .
C10 C9 C8 121.8(6) . .
C14 C9 C8 119.4(6) . .
C11 C10 C9 121.4(6) . .
C11 C10 H10 119.3 . .
C9 C10 H10 119.3 . .
C12 C11 C10 120.0(6) . .
C12 C11 H11 120.0 . .
C10 C11 H11 120.0 . .
C11 C12 C13 120.5(6) . .
C11 C12 H12 119.8 . .
C13 C12 H12 119.8 . .
C12 C13 C14 121.3(6) . .
C12 C13 H13 119.4 . .
C14 C13 H13 119.4 . .
O1 C14 C13 122.3(5) . .
O1 C14 C9 119.4(6) . .
C13 C14 C9 118.2(6) . .

loop_
_geom_bond_atom_site_label_1
_geom_bond_atom_site_label_2
_geom_bond_distance
_geom_bond_site_symmetry_2
Dy1 O1 2.166(4) .
Dy1 O1 2.166(4) 3_655
Dy1 N2 2.579(4) 3_655
Dy1 N2 2.579(4) .
Dy1 N1 2.587(5) .
Dy1 N1 2.587(5) 3_655
Dy1 Cl1 2.6818(16) .
O1 C14 1.331(7) .
N1 C8 1.484(6) .
N1 C7 1.493(7) .
N1 C6 1.508(8) .
N2 C1 1.338(7) .
N2 C5 1.349(7) .
C1 C2 1.381(8) .
C1 H1 0.9500 .
C2 C3 1.386(8) .
C2 H2 0.9500 .
C3 C4 1.362(8) .
C3 H3 0.9500 .
C4 C5 1.391(7) .
C4 H4 0.9500 .
C5 C6 1.503(9) .
C6 H6A 0.9900 .
C6 H6B 0.9900 .
C7 C7 1.547(10) 3_655
C7 H7A 0.9900 .
C7 H7B 0.9900 .
C8 C9 1.497(9) .
C8 H8A 0.9900 .
C8 H8B 0.9900 .
C9 C10 1.398(10) .
C9 C14 1.435(9) .
C10 C11 1.375(9) .
C10 H10 0.9500 .
C11 C12 1.371(9) .
C11 H11 0.9500 .
C12 C13 1.386(9) .
C12 H12 0.9500 .
C13 C14 1.390(8) .
C13 H13 0.9500 .

loop_
_geom_torsion_atom_site_label_1
_geom_torsion_atom_site_label_2
_geom_torsion_atom_site_label_3
_geom_torsion_atom_site_label_4
_geom_torsion
_geom_torsion_site_symmetry_1
_geom_torsion_site_symmetry_4
O1 Dy1 O1 C14 10.4(5) 3_655 .
N2 Dy1 O1 C14 111.4(6) 3_655 .
N2 Dy1 O1 C14 -88.2(6) . .
N1 Dy1 O1 C14 -25.5(6) . .
N1 Dy1 O1 C14 45.4(6) 3_655 .
Cl1 Dy1 O1 C14 -169.6(5) . .
O1 Dy1 N1 C8 -25.7(3) . .
O1 Dy1 N1 C8 169.2(3) 3_655 .
N2 Dy1 N1 C8 -97.1(4) 3_655 .
N2 Dy1 N1 C8 79.4(3) . .
N1 Dy1 N1 C8 -113.1(4) 3_655 .
Cl1 Dy1 N1 C8 66.9(4) . .
O1 Dy1 N1 C7 101.0(3) . .
O1 Dy1 N1 C7 -64.2(3) 3_655 .
N2 Dy1 N1 C7 29.5(4) 3_655 .
N2 Dy1 N1 C7 -153.9(4) . .
N1 Dy1 N1 C7 13.5(2) 3_655 .
Cl1 Dy1 N1 C7 -166.5(2) . .
O1 Dy1 N1 C6 -142.3(4) . .
O1 Dy1 N1 C6 52.6(4) 3_655 .
N2 Dy1 N1 C6 146.3(3) 3_655 .
N2 Dy1 N1 C6 -37.2(3) . .
N1 Dy1 N1 C6 130.3(4) 3_655 .
Cl1 Dy1 N1 C6 -49.7(4) . .
O1 Dy1 N2 C1 -89.6(5) . .
O1 Dy1 N2 C1 115.9(5) 3_655 .
N2 Dy1 N2 C1 12.2(5) 3_655 .
N1 Dy1 N2 C1 -160.5(5) . .
N1 Dy1 N2 C1 -177.0(5) 3_655 .
Cl1 Dy1 N2 C1 12.2(5) . .
O1 Dy1 N2 C5 91.6(4) . .
O1 Dy1 N2 C5 -63.0(4) 3_655 .
N2 Dy1 N2 C5 -166.6(4) 3_655 .
N1 Dy1 N2 C5 20.6(4) . .
N1 Dy1 N2 C5 4.2(5) 3_655 .
Cl1 Dy1 N2 C5 -166.6(4) . .
C5 N2 C1 C2 -2.7(10) . .
Dy1 N2 C1 C2 178.5(5) . .
N2 C1 C2 C3 2.4(10) . .
C1 C2 C3 C4 -1.5(10) . .
C2 C3 C4 C5 1.1(9) . .
C1 N2 C5 C4 2.1(8) . .
Dy1 N2 C5 C4 -178.9(4) . .
C1 N2 C5 C6 -178.2(6) . .
Dy1 N2 C5 C6 0.8(7) . .
C3 C4 C5 N2 -1.5(9) . .
C3 C4 C5 C6 178.8(6) . .
N2 C5 C6 N1 -37.7(8) . .
C4 C5 C6 N1 142.0(5) . .
C8 N1 C6 C5 -67.3(6) . .
C7 N1 C6 C5 172.9(5) . .
Dy1 N1 C6 C5 52.7(5) . .
C8 N1 C7 C7 88.0(6) . 3_655
C6 N1 C7 C7 -155.2(5) . 3_655
Dy1 N1 C7 C7 -39.0(6) . 3_655
C7 N1 C8 C9 -62.1(7) . .
C6 N1 C8 C9 -178.9(6) . .
Dy1 N1 C8 C9 64.9(6) . .
N1 C8 C9 C10 126.1(6) . .
N1 C8 C9 C14 -59.1(8) . .
C14 C9 C10 C11 0.2(9) . .
C8 C9 C10 C11 175.0(6) . .
C9 C10 C11 C12 1.0(10) . .
C10 C11 C12 C13 -1.5(9) . .
C11 C12 C13 C14 0.7(9) . .
Dy1 O1 C14 C13 -138.6(5) . .
Dy1 O1 C14 C9 40.4(8) . .
C12 C13 C14 O1 179.6(6) . .
C12 C13 C14 C9 0.6(9) . .
C10 C9 C14 O1 180.0(5) . .
C8 C9 C14 O1 5.1(9) . .
C10 C9 C14 C13 -1.0(9) . .
C8 C9 C14 C13 -175.9(5) . .
